data_1513560
loop_
_publ_author_name
'Yanai, Naoyuki'
'Mori, Takamichi'
'Shinamura, Shoji'
'Osaka, Itaru'
'Takimiya, Kazuo'

_publ_section_title
;
 Dithiophene-Fused Tetracyanonaphthoquinodimethanes (DT-TNAPs): synthesis
 and characterization of \p-extended quinoidal compounds for n-channel
 organic semiconductor.
;
_journal_issue 1
_journal_name_full 'Organic letters'
_journal_page_first 240
_journal_page_last 243
_journal_paper_doi 10.1021/ol403234q
_journal_volume 16
_journal_year 2014
_chemical_formula_moiety 'C38 H46 N4 S2 Si2'
_chemical_formula_sum 'C38 H46 N4 S2 Si2'
_chemical_formula_weight 679.09
_chemical_name_common TIPSNDT3Q
_chemical_name_systematic
; 
TIPSNDT3Q 
;
_space_group_IT_number 14
_symmetry_cell_setting monoclinic
_symmetry_space_group_name_Hall '-P 2yn'
_symmetry_space_group_name_H-M 'P 1 21/n 1'
_atom_sites_solution_hydrogens geom
_atom_sites_solution_primary direct
_atom_sites_solution_secondary difmap
_audit_creation_method SHELXL-97
_cell_angle_alpha 90.0000(11)
_cell_angle_beta 108.4776(13)
_cell_angle_gamma 90.0000(11)
_cell_formula_units_Z 2
_cell_length_a 10.6749(13)
_cell_length_b 15.0601(14)
_cell_length_c 12.3997(14)
_cell_measurement_reflns_used 4281
_cell_measurement_temperature 293(2)
_cell_measurement_theta_max 27.4835
_cell_measurement_theta_min 3.2130
_cell_volume 1890.7(4)
_computing_cell_refinement 'CrystalClear 1.3.5'
_computing_data_collection 'CrystalClear 1.3.5'
_computing_data_reduction 'CrystalClear 1.3.5'
_computing_structure_refinement 'SHELXL-97 (Sheldrick, 1997)'
_computing_structure_solution 'SHELXS-97 (Sheldrick, 1990)'
_diffrn_ambient_temperature 293(2)
_diffrn_detector_area_resol_mean 14.71
_diffrn_measured_fraction_theta_full 0.958
_diffrn_measured_fraction_theta_max 0.958
_diffrn_measurement_device_type 'Rigaku/MSC Mercury CCD'
_diffrn_measurement_method \w
_diffrn_radiation_monochromator graphite
_diffrn_radiation_source 'rotating anode'
_diffrn_radiation_type MoK\a
_diffrn_radiation_wavelength 0.71070
_diffrn_reflns_av_R_equivalents 0.0337
_diffrn_reflns_av_sigmaI/netI 0.0405
_diffrn_reflns_limit_h_max 13
_diffrn_reflns_limit_h_min -8
_diffrn_reflns_limit_k_max 19
_diffrn_reflns_limit_k_min -13
_diffrn_reflns_limit_l_max 16
_diffrn_reflns_limit_l_min -16
_diffrn_reflns_number 13585
_diffrn_reflns_theta_full 27.48
_diffrn_reflns_theta_max 27.48
_diffrn_reflns_theta_min 3.21
_exptl_absorpt_coefficient_mu 0.236
_exptl_absorpt_correction_T_max 0.9544
_exptl_absorpt_correction_T_min 0.8715
_exptl_absorpt_correction_type multi-scan
_exptl_crystal_colour reddishblack
_exptl_crystal_density_diffrn 1.193
_exptl_crystal_density_method 'not measured'
_exptl_crystal_description block
_exptl_crystal_F_000 724
_exptl_crystal_size_max 0.60
_exptl_crystal_size_mid 0.30
_exptl_crystal_size_min 0.20
_refine_diff_density_max 0.412
_refine_diff_density_min -0.404
_refine_diff_density_rms 0.048
_refine_ls_extinction_method none
_refine_ls_goodness_of_fit_ref 0.936
_refine_ls_hydrogen_treatment noref
_refine_ls_matrix_type full
_refine_ls_number_parameters 214
_refine_ls_number_reflns 4148
_refine_ls_number_restraints 0
_refine_ls_restrained_S_all 0.936
_refine_ls_R_factor_all 0.0623
_refine_ls_R_factor_gt 0.0482
_refine_ls_shift/su_max 0.002
_refine_ls_shift/su_mean 0.000
_refine_ls_structure_factor_coef Fsqd
_refine_ls_weighting_details 'calc w=1/[\s^2^(Fo^2^)+(0.1000P)^2^+0.0000P] where P=(Fo^2^+2Fc^2^)/3'
_refine_ls_weighting_scheme calc
_refine_ls_wR_factor_gt 0.1319
_refine_ls_wR_factor_ref 0.1438
_reflns_number_gt 3029
_reflns_number_total 4148
_reflns_threshold_expression >2sigma(I)
_cod_data_source_file ol403234q_si_002.cif
_cod_data_source_block TIPSNDT3Q
_cod_depositor_comments
;
The following automatic conversions were performed:

'_exptl_absorpt_correction_type' value 'Multi-scan' changed to
'multi-scan' according to
/usr/data/users/saulius/automatic-downloads/current/ACS/lib/dictionaries/cif_core.dic
dictionary named 'cif_core.dic' version 2.4.2 from 2011-04-26.

Automatic conversion script
Id: cif_fix_values 2281 2013-09-26 08:29:07Z andrius 
;
_cod_database_code 1513560

loop_
_symmetry_equiv_pos_as_xyz
'x, y, z'
'-x+1/2, y+1/2, -z+1/2'
'-x, -y, -z'
'x-1/2, -y-1/2, z-1/2'

loop_
_atom_site_label
_atom_site_type_symbol
_atom_site_fract_x
_atom_site_fract_y
_atom_site_fract_z
_atom_site_U_iso_or_equiv
_atom_site_adp_type
_atom_site_occupancy
_atom_site_symmetry_multiplicity
_atom_site_calc_flag
_atom_site_refinement_flags
S1 S 0.70888(4) 1.16295(3) 0.96777(5) 0.04907(18) Uani 1 1 d .
Si1 Si 0.71559(4) 1.36928(3) 0.91703(5) 0.04379(17) Uani 1 1 d .
C1 C 0.43627(13) 0.98388(11) 1.00207(14) 0.0354(4) Uani 1 1 d .
C3 C 0.56941(14) 1.10877(12) 0.97203(15) 0.0382(4) Uani 1 1 d .
C6 C 0.62900(16) 1.26418(12) 0.93657(17) 0.0450(4) Uani 1 1 d .
C7 C 0.49947(16) 1.25457(12) 0.92982(16) 0.0433(4) Uani 1 1 d .
H2 H 0.4401 1.3017 0.9143 0.052 Uiso 1 1 calc R
C10 C 0.46281(15) 1.16615(11) 0.94856(15) 0.0379(4) Uani 1 1 d .
C12 C 0.33590(14) 1.13113(11) 0.94856(15) 0.0375(4) Uani 1 1 d .
C13 C 0.33056(14) 1.03991(12) 0.98004(15) 0.0391(4) Uani 1 1 d .
H3 H 0.2515 1.0179 0.9857 0.047 Uiso 1 1 calc R
C15 C 0.21965(15) 1.17977(13) 0.91827(17) 0.0461(4) Uani 1 1 d .
C17 C 0.09979(16) 1.14299(13) 0.92828(19) 0.0516(5) Uani 1 1 d .
N2 N 0.00447(16) 1.11546(14) 0.9376(2) 0.0744(6) Uani 1 1 d .
C19 C 0.57866(19) 1.45312(13) 0.86184(18) 0.0520(5) Uani 1 1 d .
H5 H 0.5246 1.4491 0.9125 0.062 Uiso 1 1 calc R
C21 C 0.8283(2) 1.40558(15) 1.05927(19) 0.0572(5) Uani 1 1 d .
H8 H 0.8639 1.4634 1.0474 0.069 Uiso 1 1 calc R
C23 C 0.8191(2) 1.34437(15) 0.8227(2) 0.0606(6) Uani 1 1 d .
H10 H 0.8960 1.3119 0.8712 0.073 Uiso 1 1 calc R
C25 C 0.4852(2) 1.43252(16) 0.7423(2) 0.0716(6) Uani 1 1 d .
H11 H 0.4094 1.4706 0.7256 0.107 Uiso 1 1 calc R
H13 H 0.4575 1.3717 0.7389 0.107 Uiso 1 1 calc R
H16 H 0.5304 1.4424 0.6876 0.107 Uiso 1 1 calc R
C28 C 0.2056(2) 1.26749(16) 0.8726(3) 0.0738(7) Uani 1 1 d .
C29 C 0.8758(3) 1.42980(19) 0.7883(3) 0.0857(8) Uani 1 1 d .
H17 H 0.9356 1.4147 0.7475 0.129 Uiso 1 1 calc R
H19 H 0.9220 1.4628 0.8553 0.129 Uiso 1 1 calc R
H22 H 0.8050 1.4652 0.7407 0.129 Uiso 1 1 calc R
N4 N 0.1882(2) 1.33617(17) 0.8336(4) 0.1289(14) Uani 1 1 d .
C32 C 0.6263(2) 1.55017(14) 0.8689(3) 0.0742(7) Uani 1 1 d .
H24 H 0.6706 1.5600 0.8136 0.111 Uiso 1 1 calc R
H26 H 0.6862 1.5617 0.9436 0.111 Uiso 1 1 calc R
H27 H 0.5518 1.5893 0.8540 0.111 Uiso 1 1 calc R
C34 C 0.9468(2) 1.34545(19) 1.1105(3) 0.0890(9) Uani 1 1 d .
H29 H 1.0023 1.3708 1.1803 0.133 Uiso 1 1 calc R
H32 H 0.9960 1.3395 1.0581 0.133 Uiso 1 1 calc R
H34 H 0.9169 1.2880 1.1254 0.133 Uiso 1 1 calc R
C36 C 0.7549(3) 1.4207(2) 1.1451(2) 0.0861(8) Uani 1 1 d .
H35 H 0.7218 1.3650 1.1624 0.129 Uiso 1 1 calc R
H38 H 0.6825 1.4606 1.1134 0.129 Uiso 1 1 calc R
H40 H 0.8142 1.4458 1.2134 0.129 Uiso 1 1 calc R
C37 C 0.7597(3) 1.2846(2) 0.7227(3) 0.0907(9) Uani 1 1 d .
H42 H 0.6865 1.3142 0.6690 0.136 Uiso 1 1 calc R
H43 H 0.7294 1.2309 0.7480 0.136 Uiso 1 1 calc R
H45 H 0.8251 1.2706 0.6871 0.136 Uiso 1 1 calc R

loop_
_atom_site_aniso_label
_atom_site_aniso_U_11
_atom_site_aniso_U_22
_atom_site_aniso_U_33
_atom_site_aniso_U_23
_atom_site_aniso_U_13
_atom_site_aniso_U_12
S1 0.0382(2) 0.0371(3) 0.0752(4) 0.0096(2) 0.0226(2) -0.00130(16)
Si1 0.0462(3) 0.0333(3) 0.0512(3) 0.0043(2) 0.0145(2) -0.00537(19)
C1 0.0346(7) 0.0337(9) 0.0393(9) 0.0007(7) 0.0140(6) -0.0013(6)
C3 0.0362(7) 0.0358(9) 0.0442(10) 0.0019(7) 0.0151(7) -0.0016(6)
C6 0.0443(8) 0.0346(10) 0.0565(11) 0.0063(8) 0.0166(8) -0.0007(7)
C7 0.0433(8) 0.0321(9) 0.0541(11) 0.0035(8) 0.0149(7) 0.0002(6)
C10 0.0387(7) 0.0330(9) 0.0429(10) 0.0021(7) 0.0142(7) 0.0004(6)
C12 0.0368(7) 0.0347(9) 0.0416(10) -0.0024(7) 0.0132(7) 0.0016(6)
C13 0.0359(7) 0.0377(9) 0.0457(10) 0.0011(7) 0.0157(7) -0.0006(6)
C15 0.0386(8) 0.0392(10) 0.0593(12) -0.0042(8) 0.0139(8) 0.0034(7)
C17 0.0413(8) 0.0450(11) 0.0685(14) -0.0056(9) 0.0176(9) 0.0082(8)
N2 0.0473(8) 0.0756(14) 0.1058(17) -0.0117(12) 0.0320(10) 0.0012(8)
C19 0.0592(10) 0.0372(11) 0.0549(12) 0.0086(8) 0.0113(9) 0.0009(8)
C21 0.0599(10) 0.0436(11) 0.0584(13) 0.0061(9) 0.0049(9) -0.0049(9)
C23 0.0606(11) 0.0573(14) 0.0688(15) 0.0050(11) 0.0273(11) -0.0051(9)
C25 0.0788(14) 0.0615(15) 0.0612(15) 0.0110(11) 0.0031(11) 0.0042(11)
C28 0.0457(10) 0.0454(13) 0.124(2) 0.0110(14) 0.0185(11) 0.0083(9)
C29 0.0867(16) 0.0757(19) 0.111(2) 0.0162(16) 0.0551(16) -0.0162(13)
N4 0.0674(13) 0.0586(16) 0.245(4) 0.052(2) 0.0271(18) 0.0158(11)
C32 0.0821(14) 0.0379(12) 0.0934(19) 0.0081(12) 0.0146(13) 0.0008(10)
C34 0.0771(15) 0.0727(19) 0.090(2) 0.0050(15) -0.0127(14) 0.0068(13)
C36 0.1021(18) 0.097(2) 0.0521(14) -0.0010(14) 0.0142(13) 0.0025(16)
C37 0.119(2) 0.089(2) 0.0785(19) -0.0127(16) 0.0526(17) -0.0134(17)

loop_
_atom_type_symbol
_atom_type_description
_atom_type_scat_dispersion_real
_atom_type_scat_dispersion_imag
_atom_type_scat_source
C C 0.0033 0.0016 'International Tables Vol C Tables 4.2.6.8 and 6.1.1.4'
H H 0.0000 0.0000 'International Tables Vol C Tables 4.2.6.8 and 6.1.1.4'
N N 0.0061 0.0033 'International Tables Vol C Tables 4.2.6.8 and 6.1.1.4'
Si Si 0.0817 0.0704 'International Tables Vol C Tables 4.2.6.8 and 6.1.1.4'
S S 0.1246 0.1234 'International Tables Vol C Tables 4.2.6.8 and 6.1.1.4'

loop_
_geom_angle_atom_site_label_1
_geom_angle_atom_site_label_2
_geom_angle_atom_site_label_3
_geom_angle
_geom_angle_site_symmetry_1
_geom_angle_site_symmetry_3
_geom_angle_publ_flag
C3 S1 C6 93.15(8) . . yes
C21 Si1 C23 108.32(10) . . yes
C21 Si1 C6 108.57(9) . . yes
C23 Si1 C6 108.68(9) . . yes
C21 Si1 C19 109.78(10) . . yes
C23 Si1 C19 116.56(10) . . yes
C6 Si1 C19 104.65(8) . . yes
C13 C1 C3 123.63(14) . 3_677 yes
C13 C1 C1 120.49(19) . 3_677 yes
C3 C1 C1 115.86(17) 3_677 3_677 yes
C10 C3 C1 124.25(14) . 3_677 yes
C10 C3 S1 111.15(13) . . yes
C1 C3 S1 124.60(11) 3_677 . yes
C7 C6 S1 109.75(13) . . yes
C7 C6 Si1 127.48(14) . . yes
S1 C6 Si1 122.77(9) . . yes
C6 C7 C10 114.40(15) . . yes
C6 C7 H2 122.8 . . yes
C10 C7 H2 122.8 . . yes
C3 C10 C7 111.53(14) . . yes
C3 C10 C12 118.53(15) . . yes
C7 C10 C12 129.93(15) . . yes
C15 C12 C13 118.06(15) . . yes
C15 C12 C10 124.23(16) . . yes
C13 C12 C10 117.70(13) . . yes
C1 C13 C12 123.01(14) . . yes
C1 C13 H3 118.5 . . yes
C12 C13 H3 118.5 . . yes
C12 C15 C28 124.72(16) . . yes
C12 C15 C17 121.24(18) . . yes
C28 C15 C17 114.02(16) . . yes
N2 C17 C15 178.5(2) . . yes
C25 C19 C32 110.41(18) . . yes
C25 C19 Si1 114.00(15) . . yes
C32 C19 Si1 114.21(14) . . yes
C25 C19 H5 105.8 . . yes
C32 C19 H5 105.8 . . yes
Si1 C19 H5 105.8 . . yes
C34 C21 C36 109.9(2) . . yes
C34 C21 Si1 114.85(18) . . yes
C36 C21 Si1 112.42(16) . . yes
C34 C21 H8 106.4 . . yes
C36 C21 H8 106.4 . . yes
Si1 C21 H8 106.4 . . yes
C37 C23 C29 111.9(2) . . yes
C37 C23 Si1 117.07(16) . . yes
C29 C23 Si1 111.41(18) . . yes
C37 C23 H10 105.1 . . yes
C29 C23 H10 105.1 . . yes
Si1 C23 H10 105.1 . . yes
C19 C25 H11 109.5 . . yes
C19 C25 H13 109.5 . . yes
H11 C25 H13 109.5 . . yes
C19 C25 H16 109.5 . . yes
H11 C25 H16 109.5 . . yes
H13 C25 H16 109.5 . . yes
N4 C28 C15 176.7(3) . . yes
C23 C29 H17 109.5 . . yes
C23 C29 H19 109.5 . . yes
H17 C29 H19 109.5 . . yes
C23 C29 H22 109.5 . . yes
H17 C29 H22 109.5 . . yes
H19 C29 H22 109.5 . . yes
C19 C32 H24 109.5 . . yes
C19 C32 H26 109.5 . . yes
H24 C32 H26 109.5 . . yes
C19 C32 H27 109.5 . . yes
H24 C32 H27 109.5 . . yes
H26 C32 H27 109.5 . . yes
C21 C34 H29 109.5 . . yes
C21 C34 H32 109.5 . . yes
H29 C34 H32 109.5 . . yes
C21 C34 H34 109.5 . . yes
H29 C34 H34 109.5 . . yes
H32 C34 H34 109.5 . . yes
C21 C36 H35 109.5 . . yes
C21 C36 H38 109.5 . . yes
H35 C36 H38 109.5 . . yes
C21 C36 H40 109.5 . . yes
H35 C36 H40 109.5 . . yes
H38 C36 H40 109.5 . . yes
C23 C37 H42 109.5 . . yes
C23 C37 H43 109.5 . . yes
H42 C37 H43 109.5 . . yes
C23 C37 H45 109.5 . . yes
H42 C37 H45 109.5 . . yes
H43 C37 H45 109.5 . . yes

loop_
_geom_bond_atom_site_label_1
_geom_bond_atom_site_label_2
_geom_bond_distance
_geom_bond_site_symmetry_2
_geom_bond_publ_flag
S1 C3 1.7131(16) . yes
S1 C6 1.7297(18) . yes
Si1 C21 1.874(2) . yes
Si1 C23 1.884(2) . yes
Si1 C6 1.8870(18) . yes
Si1 C19 1.888(2) . yes
C1 C13 1.366(2) . yes
C1 C3 1.437(2) 3_677 yes
C1 C1 1.461(3) 3_677 yes
C3 C10 1.384(2) . yes
C3 C1 1.437(2) 3_677 yes
C6 C7 1.366(2) . yes
C7 C10 1.428(2) . yes
C7 H2 0.9300 . yes
C10 C12 1.454(2) . yes
C12 C15 1.386(2) . yes
C12 C13 1.434(2) . yes
C13 H3 0.9300 . yes
C15 C28 1.426(3) . yes
C15 C17 1.435(2) . yes
C17 N2 1.138(2) . yes
C19 C25 1.533(3) . yes
C19 C32 1.541(3) . yes
C19 H5 0.9800 . yes
C21 C34 1.521(3) . yes
C21 C36 1.525(4) . yes
C21 H8 0.9800 . yes
C23 C37 1.500(4) . yes
C23 C29 1.538(3) . yes
C23 H10 0.9800 . yes
C25 H11 0.9600 . yes
C25 H13 0.9600 . yes
C25 H16 0.9600 . yes
C28 N4 1.132(3) . yes
C29 H17 0.9600 . yes
C29 H19 0.9600 . yes
C29 H22 0.9600 . yes
C32 H24 0.9600 . yes
C32 H26 0.9600 . yes
C32 H27 0.9600 . yes
C34 H29 0.9600 . yes
C34 H32 0.9600 . yes
C34 H34 0.9600 . yes
C36 H35 0.9600 . yes
C36 H38 0.9600 . yes
C36 H40 0.9600 . yes
C37 H42 0.9600 . yes
C37 H43 0.9600 . yes
C37 H45 0.9600 . yes

loop_
_geom_torsion_atom_site_label_1
_geom_torsion_atom_site_label_2
_geom_torsion_atom_site_label_3
_geom_torsion_atom_site_label_4
_geom_torsion
_geom_torsion_site_symmetry_1
_geom_torsion_site_symmetry_4
_geom_torsion_publ_flag
C6 S1 C3 C10 0.83(15) . . yes
C6 S1 C3 C1 -178.45(16) . 3_677 yes
C3 S1 C6 C7 -0.18(16) . . yes
C3 S1 C6 Si1 179.45(13) . . yes
C21 Si1 C6 C7 107.83(19) . . yes
C23 Si1 C6 C7 -134.55(19) . . yes
C19 Si1 C6 C7 -9.4(2) . . yes
C21 Si1 C6 S1 -71.74(15) . . yes
C23 Si1 C6 S1 45.88(15) . . yes
C19 Si1 C6 S1 171.07(12) . . yes
S1 C6 C7 C10 -0.5(2) . . yes
Si1 C6 C7 C10 179.88(14) . . yes
C1 C3 C10 C7 178.04(16) 3_677 . yes
S1 C3 C10 C7 -1.2(2) . . yes
C1 C3 C10 C12 -0.7(3) 3_677 . yes
S1 C3 C10 C12 179.99(13) . . yes
C6 C7 C10 C3 1.1(2) . . yes
C6 C7 C10 C12 179.73(18) . . yes
C3 C10 C12 C15 -175.01(17) . . yes
C7 C10 C12 C15 6.5(3) . . yes
C3 C10 C12 C13 3.8(3) . . yes
C7 C10 C12 C13 -174.67(18) . . yes
C3 C1 C13 C12 -176.68(16) 3_677 . yes
C1 C1 C13 C12 2.0(3) 3_677 . yes
C15 C12 C13 C1 174.33(17) . . yes
C10 C12 C13 C1 -4.6(3) . . yes
C13 C12 C15 C28 -172.4(2) . . yes
C10 C12 C15 C28 6.4(3) . . yes
C13 C12 C15 C17 5.8(3) . . yes
C10 C12 C15 C17 -175.32(17) . . yes
C21 Si1 C19 C25 176.53(16) . . yes
C23 Si1 C19 C25 52.93(19) . . yes
C6 Si1 C19 C25 -67.13(18) . . yes
C21 Si1 C19 C32 48.3(2) . . yes
C23 Si1 C19 C32 -75.3(2) . . yes
C6 Si1 C19 C32 164.65(17) . . yes
C23 Si1 C21 C34 -49.0(2) . . yes
C6 Si1 C21 C34 68.8(2) . . yes
C19 Si1 C21 C34 -177.31(18) . . yes
C23 Si1 C21 C36 -175.65(18) . . yes
C6 Si1 C21 C36 -57.80(19) . . yes
C19 Si1 C21 C36 56.1(2) . . yes
C21 Si1 C23 C37 158.6(2) . . yes
C6 Si1 C23 C37 40.8(2) . . yes
C19 Si1 C23 C37 -77.1(2) . . yes
C21 Si1 C23 C29 -70.89(19) . . yes
C6 Si1 C23 C29 171.34(17) . . yes
C19 Si1 C23 C29 53.5(2) . . yes
